data_4130998
loop_
_publ_author_name
'Wang, Gang-Wei'
'McCreanor, Niall G.'
'Shaw, Megan H.'
'Whittingham, William G.'
'Bower, John F.'

_publ_section_title
;
 New Initiation Modes for Directed Carbonylative C-C Bond Activation:
 Rhodium-Catalyzed (3 + 1 + 2) Cycloadditions of Aminomethylcyclopropanes.
;
_journal_issue 41
_journal_name_full 'Journal of the American Chemical Society'
_journal_page_first 13501
_journal_page_last 13504
_journal_paper_doi 10.1021/jacs.6b08608
_journal_volume 138
_journal_year 2016
_chemical_formula_moiety 'C23 H25 N O3'
_chemical_formula_sum 'C23 H25 N O3'
_chemical_formula_weight 363.44
_space_group_crystal_system monoclinic
_space_group_IT_number 14
_space_group_name_Hall '-P 2ybc'
_space_group_name_H-M_alt 'P 1 21/c 1'
_atom_sites_solution_hydrogens geom
_atom_sites_solution_primary iterative
_audit_creation_date 2016-04-04
_audit_creation_method
;
Olex2 1.2
(compiled 2016.02.19 svn.r3266 for OlexSys, GUI svn.r5155)
;
_cell_angle_alpha 90
_cell_angle_beta 93.593(3)
_cell_angle_gamma 90
_cell_formula_units_Z 4
_cell_length_a 5.8941(3)
_cell_length_b 18.9753(10)
_cell_length_c 16.8998(9)
_cell_measurement_reflns_used 2798
_cell_measurement_temperature 100(2)
_cell_measurement_theta_max 21.13
_cell_measurement_theta_min 2.42
_cell_volume 1886.40(17)
_computing_cell_refinement 'SAINT v8.34A (Bruker, 2013)'
_computing_data_reduction 'SAINT v8.34A (Bruker, 2013)'
_computing_molecular_graphics 'Olex2 (Dolomanov et al., 2009)'
_computing_publication_material 'Olex2 (Dolomanov et al., 2009)'
_computing_structure_refinement 'ShelXL (Sheldrick, 2015)'
_computing_structure_solution
;
Superflip (Palatinus & Chapuis, 2007;Palatinus & van der Lee, 2008;
Palatinus et al., 2012)
;
_diffrn_ambient_temperature 100(2)
_diffrn_detector 'Bruker area detector'
_diffrn_detector_type 'CCD area detector'
_diffrn_measured_fraction_theta_full 1.000
_diffrn_measured_fraction_theta_max 0.996
_diffrn_measurement_device 'Bruker Apex II kappa CCD area detector'
_diffrn_measurement_device_type 'Bruker Apex II kappa CCD area detector'
_diffrn_measurement_method '\f and \w scans'
_diffrn_radiation_monochromator graphite
_diffrn_radiation_type MoK\a
_diffrn_radiation_wavelength 0.71073
_diffrn_reflns_av_R_equivalents 0.0833
_diffrn_reflns_av_unetI/netI 0.0634
_diffrn_reflns_Laue_measured_fraction_full 1.000
_diffrn_reflns_Laue_measured_fraction_max 0.996
_diffrn_reflns_limit_h_max 7
_diffrn_reflns_limit_h_min -5
_diffrn_reflns_limit_k_max 25
_diffrn_reflns_limit_k_min -25
_diffrn_reflns_limit_l_max 22
_diffrn_reflns_limit_l_min -22
_diffrn_reflns_number 25803
_diffrn_reflns_point_group_measured_fraction_full 1.000
_diffrn_reflns_point_group_measured_fraction_max 0.996
_diffrn_reflns_theta_full 26.000
_diffrn_reflns_theta_max 28.040
_diffrn_reflns_theta_min 1.615
_diffrn_source 'fine-focus sealed tube'
_diffrn_standards_number 0
_exptl_absorpt_coefficient_mu 0.084
_exptl_absorpt_correction_T_max 0.7456
_exptl_absorpt_correction_T_min 0.5926
_exptl_absorpt_correction_type multi-scan
_exptl_absorpt_process_details
;
SADABS-2014/5 (Bruker,2014/5) was used for absorption correction.
wR2(int) was 0.0703 before and 0.0572 after correction.
The Ratio of minimum to maximum transmission is 0.7948.
The \l/2 correction factor is 0.00150.
;
_exptl_crystal_colour colourless
_exptl_crystal_colour_primary colourless
_exptl_crystal_density_diffrn 1.280
_exptl_crystal_description needle
_exptl_crystal_F_000 776
_exptl_crystal_size_max 0.41
_exptl_crystal_size_mid 0.19
_exptl_crystal_size_min 0.15
_refine_diff_density_max 0.514
_refine_diff_density_min -0.319
_refine_diff_density_rms 0.052
_refine_ls_extinction_method none
_refine_ls_goodness_of_fit_ref 1.014
_refine_ls_hydrogen_treatment constr
_refine_ls_matrix_type full
_refine_ls_number_parameters 298
_refine_ls_number_reflns 4561
_refine_ls_number_restraints 222
_refine_ls_restrained_S_all 0.997
_refine_ls_R_factor_all 0.1144
_refine_ls_R_factor_gt 0.0549
_refine_ls_shift/su_max 0.000
_refine_ls_shift/su_mean 0.000
_refine_ls_structure_factor_coef Fsqd
_refine_ls_weighting_details 'w=1/[\s^2^(Fo^2^)+(0.0673P)^2^+0.4427P] where P=(Fo^2^+2Fc^2^)/3'
_refine_ls_weighting_scheme calc
_refine_ls_wR_factor_gt 0.1256
_refine_ls_wR_factor_ref 0.1545
_reflns_Friedel_coverage 0.000
_reflns_number_gt 2609
_reflns_number_total 4561
_reflns_threshold_expression 'I > 2\s(I)'
_cod_data_source_file ja6b08608_si_007.cif
_cod_data_source_block testm1
_cod_database_code 4130998
_shelxl_version_number 2013-4
_shelx_space_group_comment
;
The symmetry employed for this shelxl refinement is uniquely defined
by the following loop, which should always be used as a source of
symmetry information in preference to the above space-group names.
They are only intended as comments.
;
_olex2_refinement_description
;
1. Fixed Uiso
 At 1.2 times of:
  All C(H) groups, All C(H,H) groups
2. Restrained distances
 C16-C15A \\sim C16-C15 \\sim C15-C14 \\sim C15A-C14
 with sigma of 0.01
 C18-C17 \\sim C17-C16 \\sim C17A-C16 \\sim C18A-C17A
 with sigma of 0.01
3. Uiso/Uaniso restraints and constraints
C17 \\sim C18 \\sim C19 \\sim C20 \\sim C21 \\sim C22 \\sim C23 \\sim C17A
\\sim C18A \\sim C19A \\sim C20A \\sim C21A \\sim C22A \\sim C23A: within 2A
with sigma of 0.01 and sigma for terminal atoms of 0.02
Uanis(C15A) = Uanis(C15)
4. Others
 Fixed Sof: C15(0.83194) H15A(0.83194) H15B(0.83194) H16(0.83194)
 H16A(0.16806) C17(0.83194) H17A(0.83194) H17B(0.83194) C18(0.83194)
 C19(0.83194) H19(0.83194) C20(0.83194) H20(0.83194) C21(0.83194) H21(0.83194)
 C22(0.83194) H22(0.83194) C23(0.83194) H23(0.83194) C17A(0.16806)
 H17C(0.16806) H17D(0.16806) C15A(0.16806) H15C(0.16806) H15D(0.16806)
 C18A(0.16806) C19A(0.16806) H19A(0.16806) C20A(0.16806) H20A(0.16806)
 C21A(0.16806) H21A(0.16806) C22A(0.16806) H22A(0.16806) C23A(0.16806)
 H23A(0.16806)
5.a Ternary CH refined with riding coordinates:
 C10(H10), C11(H11), C16(H16), C16(H16A)
5.b Secondary CH2 refined with riding coordinates:
 C7(H7A,H7B), C9(H9A,H9B), C12(H12A,H12B), C13(H13A,H13B), C15(H15A,H15B),
 C17(H17A,H17B), C17A(H17C,H17D), C15A(H15C,H15D)
5.c Aromatic/amide H refined with riding coordinates:
 C1(H1), C2(H2), C3(H3), C4(H4), C5(H5), C19(H19), C20(H20), C21(H21),
 C22(H22), C23(H23), C19A(H19A), C20A(H20A), C21A(H21A), C22A(H22A), C23A(H23A)
5.d Fitted hexagon refined as free rotating group:
 C18A(C19A,C20A,C21A,C22A,C23A)
;
_olex2_submission_special_instructions 'No special instructions were received'

loop_
_space_group_symop_operation_xyz
'x, y, z'
'-x, y+1/2, -z+1/2'
'-x, -y, -z'
'x, -y-1/2, z-1/2'

loop_
_atom_site_label
_atom_site_type_symbol
_atom_site_fract_x
_atom_site_fract_y
_atom_site_fract_z
_atom_site_U_iso_or_equiv
_atom_site_adp_type
_atom_site_occupancy
_atom_site_site_symmetry_order
_atom_site_calc_flag
_atom_site_refinement_flags_posn
_atom_site_refinement_flags_adp
_atom_site_refinement_flags_occupancy
_atom_site_disorder_assembly
_atom_site_disorder_group
O1 O 0.7520(2) 0.29266(7) 0.51724(8) 0.0309(4) Uani 1 1 d . . . . .
O2 O 0.7487(3) 0.41151(8) 0.53093(9) 0.0443(4) Uani 1 1 d . . . . .
O3 O -0.2916(3) 0.27801(8) 0.23640(10) 0.0427(4) Uani 1 1 d . . . . .
N1 N 0.4824(3) 0.35385(9) 0.45183(11) 0.0387(5) Uani 1 1 d . . . . .
C1 C 1.2630(4) 0.20328(12) 0.60285(13) 0.0337(5) Uani 1 1 d . . . . .
H1 H 1.3492 0.2409 0.6265 0.040 Uiso 1 1 calc R . . . .
C2 C 1.3537(4) 0.13628(13) 0.60298(13) 0.0395(6) Uani 1 1 d . . . . .
H2 H 1.5011 0.1280 0.6272 0.047 Uiso 1 1 calc R . . . .
C3 C 1.2313(4) 0.08106(14) 0.56810(14) 0.0436(6) Uani 1 1 d . . . . .
H3 H 1.2945 0.0350 0.5678 0.052 Uiso 1 1 calc R . . . .
C4 C 1.0155(4) 0.09353(13) 0.53352(14) 0.0418(6) Uani 1 1 d . . . . .
H4 H 0.9302 0.0558 0.5097 0.050 Uiso 1 1 calc R . . . .
C5 C 0.9236(4) 0.16081(12) 0.53360(13) 0.0344(5) Uani 1 1 d . . . . .
H5 H 0.7758 0.1689 0.5096 0.041 Uiso 1 1 calc R . . . .
C6 C 1.0454(3) 0.21630(11) 0.56832(12) 0.0284(5) Uani 1 1 d . . . . .
C7 C 0.9503(3) 0.28969(11) 0.57119(12) 0.0311(5) Uani 1 1 d . . . . .
H7A H 0.9091 0.3010 0.6257 0.037 Uiso 1 1 calc R . . . .
H7B H 1.0647 0.3243 0.5555 0.037 Uiso 1 1 calc R . . . .
C8 C 0.6663(4) 0.35809(11) 0.50224(13) 0.0321(5) Uani 1 1 d . . . . .
C9 C 0.3952(4) 0.28890(11) 0.41333(13) 0.0316(5) Uani 1 1 d . . . . .
H9A H 0.3668 0.2519 0.4528 0.038 Uiso 1 1 calc R . . . .
H9B H 0.5015 0.2705 0.3752 0.038 Uiso 1 1 calc R . . . .
C10 C 0.1743(4) 0.31443(12) 0.37121(14) 0.0404(6) Uani 1 1 d . . . . .
H10 H 0.0590 0.3153 0.4122 0.048 Uiso 1 1 calc R . . . .
C11 C 0.2207(4) 0.38938(11) 0.35187(13) 0.0355(5) Uani 1 1 d . . . . .
H11 H 0.3264 0.3874 0.3079 0.043 Uiso 1 1 calc R . . . .
C12 C 0.3621(4) 0.41752(12) 0.42203(14) 0.0414(6) Uani 1 1 d . . . . .
H12A H 0.4699 0.4540 0.4058 0.050 Uiso 1 1 calc R . . . .
H12B H 0.2654 0.4375 0.4623 0.050 Uiso 1 1 calc R . . . .
C13 C 0.0732(4) 0.27154(11) 0.30407(14) 0.0363(5) Uani 1 1 d . . . . .
H13A H 0.0232 0.2254 0.3241 0.044 Uiso 1 1 calc R . . . .
H13B H 0.1892 0.2628 0.2653 0.044 Uiso 1 1 calc R . . . .
C14 C -0.1277(4) 0.30963(11) 0.26373(12) 0.0308(5) Uani 1 1 d D . . . .
C15 C -0.1014(4) 0.38851(12) 0.24979(15) 0.0269(6) Uani 0.8319 1 d D . P A 1
H15A H -0.2543 0.4090 0.2382 0.032 Uiso 0.8319 1 calc R . P A 1
H15B H -0.0143 0.3953 0.2021 0.032 Uiso 0.8319 1 calc R . P A 1
C16 C 0.0171(4) 0.42968(10) 0.31847(12) 0.0285(5) Uani 1 1 d D . . . .
H16 H -0.0922 0.4332 0.3612 0.034 Uiso 0.8319 1 calc R . P A 1
H16A H 0.0823 0.4403 0.2666 0.034 Uiso 0.1681 1 calc R . P A 2
C17 C 0.0740(4) 0.50449(12) 0.29395(16) 0.0288(6) Uani 0.8319 1 d D U P A 1
H17A H 0.1456 0.5294 0.3405 0.035 Uiso 0.8319 1 calc R . P A 1
H17B H 0.1872 0.5023 0.2531 0.035 Uiso 0.8319 1 calc R . P A 1
C18 C -0.1274(5) 0.54695(17) 0.26160(18) 0.0290(7) Uani 0.8319 1 d D U P A 1
C19 C -0.2766(6) 0.57624(17) 0.31264(19) 0.0334(7) Uani 0.8319 1 d . U P A 1
H19 H -0.2501 0.5698 0.3682 0.040 Uiso 0.8319 1 calc R . P A 1
C20 C -0.4645(6) 0.61494(19) 0.2838(2) 0.0386(8) Uani 0.8319 1 d . U P A 1
H20 H -0.5636 0.6353 0.3198 0.046 Uiso 0.8319 1 calc R . P A 1
C21 C -0.5075(6) 0.6239(2) 0.2034(2) 0.0358(8) Uani 0.8319 1 d . U P A 1
H21 H -0.6369 0.6498 0.1838 0.043 Uiso 0.8319 1 calc R . P A 1
C22 C -0.3625(6) 0.5952(2) 0.1516(2) 0.0366(9) Uani 0.8319 1 d . U P A 1
H22 H -0.3916 0.6012 0.0961 0.044 Uiso 0.8319 1 calc R . P A 1
C23 C -0.1739(6) 0.5574(2) 0.18048(18) 0.0337(8) Uani 0.8319 1 d . U P A 1
H23 H -0.0738 0.5381 0.1442 0.040 Uiso 0.8319 1 calc R . P A 1
C17A C -0.028(2) 0.5050(4) 0.3385(8) 0.038(2) Uani 0.1681 1 d D U P A 2
H17C H 0.1202 0.5298 0.3436 0.046 Uiso 0.1681 1 calc R . P A 2
H17D H -0.0918 0.5061 0.3913 0.046 Uiso 0.1681 1 calc R . P A 2
C15A C -0.1782(16) 0.3860(4) 0.2833(8) 0.0269(6) Uani 0.1681 1 d D . P A 2
H15C H -0.2385 0.4094 0.2340 0.032 Uiso 0.1681 1 calc R . P A 2
H15D H -0.3006 0.3866 0.3208 0.032 Uiso 0.1681 1 calc R . P A 2
C18A C -0.184(2) 0.5468(8) 0.2822(9) 0.030(2) Uani 0.1681 1 d D U P A 2
C19A C -0.373(2) 0.5794(9) 0.3113(7) 0.030(2) Uani 0.1681 1 d G U P A 2
H19A H -0.3975 0.5771 0.3663 0.036 Uiso 0.1681 1 calc R . P A 2
C20A C -0.5260(19) 0.6153(9) 0.2600(10) 0.036(2) Uani 0.1681 1 d G U P A 2
H20A H -0.6550 0.6376 0.2799 0.043 Uiso 0.1681 1 calc R . P A 2
C21A C -0.490(3) 0.6187(9) 0.1796(9) 0.035(3) Uani 0.1681 1 d G U P A 2
H21A H -0.5948 0.6432 0.1445 0.042 Uiso 0.1681 1 calc R . P A 2
C22A C -0.301(3) 0.5860(10) 0.1504(6) 0.035(3) Uani 0.1681 1 d G U P A 2
H22A H -0.2770 0.5883 0.0955 0.042 Uiso 0.1681 1 calc R . P A 2
C23A C -0.148(2) 0.5501(9) 0.2017(9) 0.034(3) Uani 0.1681 1 d G U P A 2
H23A H -0.0194 0.5278 0.1818 0.041 Uiso 0.1681 1 calc R . P A 2

loop_
_atom_site_aniso_label
_atom_site_aniso_U_11
_atom_site_aniso_U_22
_atom_site_aniso_U_33
_atom_site_aniso_U_23
_atom_site_aniso_U_13
_atom_site_aniso_U_12
O1 0.0311(8) 0.0253(8) 0.0351(8) 0.0022(6) -0.0084(6) 0.0004(6)
O2 0.0584(11) 0.0263(9) 0.0452(10) -0.0085(7) -0.0215(8) 0.0043(7)
O3 0.0424(9) 0.0301(9) 0.0535(11) 0.0042(7) -0.0147(8) -0.0100(7)
N1 0.0484(12) 0.0206(10) 0.0442(11) -0.0052(8) -0.0195(9) 0.0060(8)
C1 0.0288(11) 0.0402(13) 0.0314(12) 0.0048(9) -0.0038(9) -0.0038(10)
C2 0.0316(12) 0.0492(16) 0.0370(13) 0.0049(11) -0.0024(10) 0.0072(11)
C3 0.0416(14) 0.0426(15) 0.0456(14) -0.0029(11) -0.0042(11) 0.0128(11)
C4 0.0404(13) 0.0363(14) 0.0472(15) -0.0074(11) -0.0104(11) 0.0084(10)
C5 0.0288(11) 0.0355(13) 0.0379(13) -0.0034(9) -0.0062(9) 0.0042(9)
C6 0.0273(11) 0.0321(12) 0.0255(11) 0.0009(8) 0.0004(8) -0.0011(9)
C7 0.0307(11) 0.0315(12) 0.0298(11) 0.0021(9) -0.0075(9) -0.0015(9)
C8 0.0375(12) 0.0256(12) 0.0321(11) -0.0013(9) -0.0065(9) 0.0042(9)
C9 0.0373(12) 0.0204(11) 0.0358(12) -0.0003(9) -0.0071(9) 0.0021(9)
C10 0.0461(14) 0.0264(12) 0.0464(14) -0.0012(10) -0.0149(11) 0.0019(10)
C11 0.0428(13) 0.0216(11) 0.0404(13) -0.0016(9) -0.0126(10) -0.0001(9)
C12 0.0521(15) 0.0227(12) 0.0464(14) -0.0032(10) -0.0203(11) 0.0065(10)
C13 0.0400(13) 0.0205(11) 0.0468(14) 0.0003(9) -0.0102(11) -0.0004(9)
C14 0.0365(12) 0.0242(11) 0.0309(11) -0.0009(9) -0.0041(9) -0.0035(9)
C15 0.0291(14) 0.0232(12) 0.0282(14) 0.0020(10) -0.0005(10) -0.0007(10)
C16 0.0343(11) 0.0208(10) 0.0297(11) -0.0021(8) -0.0039(9) 0.0012(9)
C17 0.0334(14) 0.0209(12) 0.0310(14) -0.0013(10) -0.0075(11) 0.0003(10)
C18 0.0327(15) 0.0178(12) 0.0359(18) -0.0017(12) -0.0026(12) -0.0030(11)
C19 0.0368(17) 0.0240(14) 0.0391(15) -0.0001(11) 0.0007(14) 0.0001(16)
C20 0.0372(17) 0.0292(15) 0.050(2) 0.0014(15) 0.0087(14) 0.0021(15)
C21 0.0353(15) 0.0236(15) 0.048(2) 0.0041(15) -0.0022(15) 0.0026(12)
C22 0.041(2) 0.0261(16) 0.0420(16) 0.0025(12) -0.0064(14) 0.0076(15)
C23 0.0412(16) 0.0258(15) 0.0330(16) 0.0016(13) -0.0055(14) 0.0071(13)
C17A 0.041(5) 0.027(5) 0.044(5) -0.008(4) -0.014(4) 0.007(4)
C15A 0.0291(14) 0.0232(12) 0.0282(14) 0.0020(10) -0.0005(10) -0.0007(10)
C18A 0.035(4) 0.020(4) 0.033(4) -0.002(4) -0.011(4) 0.005(4)
C19A 0.029(5) 0.020(4) 0.042(4) -0.001(4) 0.001(4) 0.002(4)
C20A 0.034(4) 0.024(4) 0.048(5) 0.002(4) -0.002(4) 0.004(4)
C21A 0.037(4) 0.024(4) 0.043(5) 0.002(4) -0.002(4) 0.003(4)
C22A 0.038(5) 0.026(4) 0.039(4) -0.002(4) -0.002(4) 0.006(4)
C23A 0.035(4) 0.023(4) 0.042(5) 0.001(4) -0.008(4) 0.013(4)

loop_
_atom_type_symbol
_atom_type_description
_atom_type_scat_dispersion_real
_atom_type_scat_dispersion_imag
_atom_type_scat_source
C C 0.0033 0.0016 'International Tables Vol C Tables 4.2.6.8 and 6.1.1.4'
H H 0.0000 0.0000 'International Tables Vol C Tables 4.2.6.8 and 6.1.1.4'
N N 0.0061 0.0033 'International Tables Vol C Tables 4.2.6.8 and 6.1.1.4'
O O 0.0106 0.0060 'International Tables Vol C Tables 4.2.6.8 and 6.1.1.4'

loop_
_geom_angle_atom_site_label_1
_geom_angle_atom_site_label_2
_geom_angle_atom_site_label_3
_geom_angle
C8 O1 C7 115.61(16)
C8 N1 C9 125.33(17)
C8 N1 C12 121.44(17)
C9 N1 C12 112.85(16)
C2 C1 H1 119.7
C2 C1 C6 120.6(2)
C6 C1 H1 119.7
C1 C2 H2 119.8
C1 C2 C3 120.4(2)
C3 C2 H2 119.8
C2 C3 H3 120.3
C2 C3 C4 119.4(2)
C4 C3 H3 120.3
C3 C4 H4 119.8
C3 C4 C5 120.3(2)
C5 C4 H4 119.8
C4 C5 H5 119.7
C6 C5 C4 120.6(2)
C6 C5 H5 119.7
C1 C6 C7 119.00(18)
C5 C6 C1 118.7(2)
C5 C6 C7 122.27(18)
O1 C7 C6 107.82(16)
O1 C7 H7A 110.1
O1 C7 H7B 110.1
C6 C7 H7A 110.1
C6 C7 H7B 110.1
H7A C7 H7B 108.5
O2 C8 O1 123.69(19)
O2 C8 N1 126.39(19)
N1 C8 O1 109.92(17)
N1 C9 H9A 111.4
N1 C9 H9B 111.4
N1 C9 C10 101.82(16)
H9A C9 H9B 109.3
C10 C9 H9A 111.4
C10 C9 H9B 111.4
C9 C10 H10 106.2
C11 C10 C9 104.06(18)
C11 C10 H10 106.2
C11 C10 C13 115.15(19)
C13 C10 C9 118.12(19)
C13 C10 H10 106.2
C10 C11 H11 105.0
C10 C11 C12 105.46(18)
C10 C11 C16 114.52(18)
C12 C11 H11 105.0
C16 C11 H11 105.0
C16 C11 C12 120.36(19)
N1 C12 C11 102.09(17)
N1 C12 H12A 111.4
N1 C12 H12B 111.4
C11 C12 H12A 111.4
C11 C12 H12B 111.4
H12A C12 H12B 109.2
C10 C13 H13A 109.6
C10 C13 H13B 109.6
C10 C13 C14 110.27(18)
H13A C13 H13B 108.1
C14 C13 H13A 109.6
C14 C13 H13B 109.6
O3 C14 C13 121.42(19)
O3 C14 C15 121.11(19)
O3 C14 C15A 113.3(4)
C13 C14 C15 117.01(18)
C13 C14 C15A 121.1(4)
C14 C15 H15A 108.4
C14 C15 H15B 108.4
C14 C15 C16 115.46(18)
H15A C15 H15B 107.5
C16 C15 H15A 108.4
C16 C15 H15B 108.4
C11 C16 C15 109.92(17)
C11 C16 H16 107.3
C11 C16 H16A 95.2
C11 C16 C17 113.11(18)
C11 C16 C15A 116.1(4)
C15 C16 H16 107.3
C17 C16 C15 111.55(18)
C17 C16 H16 107.3
C17A C16 C11 123.3(5)
C17A C16 H16A 95.2
C17A C16 C15A 118.2(6)
C15A C16 H16A 95.2
C16 C17 H17A 108.6
C16 C17 H17B 108.6
H17A C17 H17B 107.6
C18 C17 C16 114.5(2)
C18 C17 H17A 108.6
C18 C17 H17B 108.6
C19 C18 C17 120.3(3)
C19 C18 C23 117.5(3)
C23 C18 C17 122.2(3)
C18 C19 H19 119.5
C18 C19 C20 121.1(3)
C20 C19 H19 119.5
C19 C20 H20 119.9
C21 C20 C19 120.2(3)
C21 C20 H20 119.9
C20 C21 H21 120.1
C22 C21 C20 119.8(3)
C22 C21 H21 120.1
C21 C22 H22 120.1
C21 C22 C23 119.9(3)
C23 C22 H22 120.1
C18 C23 H23 119.2
C22 C23 C18 121.5(3)
C22 C23 H23 119.2
C16 C17A H17C 107.8
C16 C17A H17D 107.8
C16 C17A C18A 118.0(10)
H17C C17A H17D 107.2
C18A C17A H17C 107.8
C18A C17A H17D 107.8
C14 C15A H15C 108.0
C14 C15A H15D 108.0
C16 C15A C14 117.0(6)
C16 C15A H15C 108.0
C16 C15A H15D 108.0
H15C C15A H15D 107.3
C19A C18A C17A 118.8(12)
C19A C18A C23A 120.0
C23A C18A C17A 121.1(12)
C18A C19A H19A 120.0
C18A C19A C20A 120.0
C20A C19A H19A 120.0
C19A C20A H20A 120.0
C21A C20A C19A 120.0
C21A C20A H20A 120.0
C20A C21A H21A 120.0
C20A C21A C22A 120.0
C22A C21A H21A 120.0
C21A C22A H22A 120.0
C23A C22A C21A 120.0
C23A C22A H22A 120.0
C18A C23A H23A 120.0
C22A C23A C18A 120.0
C22A C23A H23A 120.0

loop_
_geom_bond_atom_site_label_1
_geom_bond_atom_site_label_2
_geom_bond_distance
O1 C7 1.438(2)
O1 C8 1.358(2)
O2 C8 1.212(2)
O3 C14 1.204(2)
N1 C8 1.338(3)
N1 C9 1.471(3)
N1 C12 1.474(3)
C1 H1 0.9500
C1 C2 1.379(3)
C1 C6 1.397(3)
C2 H2 0.9500
C2 C3 1.383(3)
C3 H3 0.9500
C3 C4 1.386(3)
C4 H4 0.9500
C4 C5 1.387(3)
C5 H5 0.9500
C5 C6 1.384(3)
C6 C7 1.503(3)
C7 H7A 0.9900
C7 H7B 0.9900
C9 H9A 0.9900
C9 H9B 0.9900
C9 C10 1.523(3)
C10 H10 1.0000
C10 C11 1.488(3)
C10 C13 1.490(3)
C11 H11 1.0000
C11 C12 1.504(3)
C11 C16 1.503(3)
C12 H12A 0.9900
C12 H12B 0.9900
C13 H13A 0.9900
C13 H13B 0.9900
C13 C14 1.513(3)
C14 C15 1.525(3)
C14 C15A 1.520(7)
C15 H15A 0.9900
C15 H15B 0.9900
C15 C16 1.531(3)
C16 H16 1.0000
C16 H16A 1.0000
C16 C17 1.522(3)
C16 C17A 1.496(7)
C16 C15A 1.510(7)
C17 H17A 0.9900
C17 H17B 0.9900
C17 C18 1.509(3)
C18 C19 1.386(4)
C18 C23 1.395(4)
C19 H19 0.9500
C19 C20 1.391(4)
C20 H20 0.9500
C20 C21 1.377(4)
C21 H21 0.9500
C21 C22 1.374(5)
C22 H22 0.9500
C22 C23 1.386(4)
C23 H23 0.9500
C17A H17C 0.9900
C17A H17D 0.9900
C17A C18A 1.508(7)
C15A H15C 0.9900
C15A H15D 0.9900
C18A C19A 1.3900
C18A C23A 1.3900
C19A H19A 0.9500
C19A C20A 1.3900
C20A H20A 0.9500
C20A C21A 1.3900
C21A H21A 0.9500
C21A C22A 1.3900
C22A H22A 0.9500
C22A C23A 1.3900
C23A H23A 0.9500

loop_
_geom_torsion_atom_site_label_1
_geom_torsion_atom_site_label_2
_geom_torsion_atom_site_label_3
_geom_torsion_atom_site_label_4
_geom_torsion
O3 C14 C15 C16 145.8(2)
O3 C14 C15A C16 179.6(7)
N1 C9 C10 C11 30.6(2)
N1 C9 C10 C13 159.7(2)
C1 C2 C3 C4 -0.5(4)
C1 C6 C7 O1 167.15(18)
C2 C1 C6 C5 -0.6(3)
C2 C1 C6 C7 178.5(2)
C2 C3 C4 C5 0.3(4)
C3 C4 C5 C6 -0.2(4)
C4 C5 C6 C1 0.3(3)
C4 C5 C6 C7 -178.7(2)
C5 C6 C7 O1 -13.8(3)
C6 C1 C2 C3 0.7(3)
C7 O1 C8 O2 0.6(3)
C7 O1 C8 N1 -179.67(18)
C8 O1 C7 C6 -169.34(17)
C8 N1 C9 C10 174.1(2)
C8 N1 C12 C11 163.6(2)
C9 N1 C8 O1 -4.4(3)
C9 N1 C8 O2 175.3(2)
C9 N1 C12 C11 -9.6(3)
C9 C10 C11 C12 -38.2(3)
C9 C10 C11 C16 -172.78(19)
C9 C10 C13 C14 -173.1(2)
C10 C11 C12 N1 29.2(3)
C10 C11 C16 C15 -50.5(3)
C10 C11 C16 C17 -175.9(2)
C10 C11 C16 C17A 141.8(8)
C10 C11 C16 C15A -20.2(7)
C10 C13 C14 O3 -145.1(2)
C10 C13 C14 C15 42.5(3)
C10 C13 C14 C15A 10.2(7)
C11 C10 C13 C14 -49.4(3)
C11 C16 C17 C18 -178.9(2)
C11 C16 C17A C18A 159.0(9)
C11 C16 C15A C14 -16.8(12)
C12 N1 C8 O1 -176.8(2)
C12 N1 C8 O2 2.9(4)
C12 N1 C9 C10 -13.0(3)
C12 C11 C16 C15 -177.9(2)
C12 C11 C16 C17 56.7(3)
C12 C11 C16 C17A 14.4(8)
C12 C11 C16 C15A -147.6(6)
C13 C10 C11 C12 -169.0(2)
C13 C10 C11 C16 56.4(3)
C13 C14 C15 C16 -41.7(3)
C13 C14 C15A C16 22.4(12)
C14 C15 C16 C11 43.4(3)
C14 C15 C16 C17 169.6(2)
C14 C15 C16 C17A -149.3(8)
C14 C15 C16 C15A -64.9(8)
C15 C14 C15A C16 -67.7(8)
C15 C16 C17 C18 56.6(3)
C15 C16 C17A C18A -6.7(17)
C15 C16 C15A C14 67.0(8)
C16 C11 C12 N1 160.5(2)
C16 C17 C18 C19 78.0(3)
C16 C17 C18 C23 -100.9(3)
C16 C17A C18A C19A 124.3(12)
C16 C17A C18A C23A -52.5(16)
C17 C16 C17A C18A 73.3(12)
C17 C16 C15A C14 135.5(7)
C17 C18 C19 C20 -179.3(3)
C17 C18 C23 C22 178.5(3)
C18 C19 C20 C21 1.0(4)
C19 C18 C23 C22 -0.4(4)
C19 C20 C21 C22 -0.8(4)
C20 C21 C22 C23 0.0(4)
C21 C22 C23 C18 0.6(4)
C23 C18 C19 C20 -0.4(4)
C17A C16 C17 C18 -63.8(7)
C17A C16 C15A C14 -179.8(9)
C17A C18A C19A C20A -176.9(14)
C17A C18A C23A C22A 176.8(14)
C15A C14 C15 C16 64.2(8)
C15A C16 C17 C18 28.1(6)
C15A C16 C17A C18A -39.3(16)
C18A C19A C20A C21A 0.0
C19A C18A C23A C22A 0.0
C19A C20A C21A C22A 0.0
C20A C21A C22A C23A 0.0
C21A C22A C23A C18A 0.0
C23A C18A C19A C20A 0.0
